data_7029173
loop_
_publ_author_name
'Levason, William'
'Reid, Gillian'
'Trayer, Jonathan'
'Zhang, Wenjian'

_publ_section_title
;
 Synthesis, properties and structures of NbOF3 complexes and comparisons
 with NbOCl3 analogues.
;
_journal_issue 9
_journal_name_full 'Dalton transactions (Cambridge, England : 2003)'
_journal_page_first 3649
_journal_page_last 3659
_journal_paper_doi 10.1039/c3dt53322k
_journal_volume 43
_journal_year 2014
_chemical_formula_moiety 'C10 H8 Cl3 N2 Nb O'
_chemical_formula_sum 'C10 H8 Cl3 N2 Nb O'
_chemical_formula_weight 371.44
_chemical_name_systematic
; 
 2,2'-bipyridyl-trifluorooxidoniobium(V)
;
_space_group_crystal_system orthorhombic
_space_group_IT_number 43
_space_group_name_Hall 'F 2 -2d'
_space_group_name_H-M_alt 'F d d 2'
_symmetry_space_group_name_Hall 'F 2 -2d'
_symmetry_space_group_name_H-M 'F d d 2'
_atom_sites_solution_hydrogens geom
_atom_sites_solution_primary direct
_atom_sites_solution_secondary difmap
_audit_creation_date 2013-11-18
_audit_creation_method 'SHELXL-97 + hand edit'
_cell_angle_alpha 90.00
_cell_angle_beta 90.00
_cell_angle_gamma 90.00
_cell_formula_units_Z 24
_cell_length_a 12.4975(4)
_cell_length_b 21.6322(9)
_cell_length_c 29.090(2)
_cell_measurement_reflns_used 5140
_cell_measurement_temperature 100(2)
_cell_measurement_theta_max 27.5
_cell_measurement_theta_min 3.3
_cell_volume 7864.4(7)
_computing_cell_refinement 'CrystalClear-SM Expert 2.0 r11 (Rigaku, 2011)'
_computing_data_collection 'CrystalClear-SM Expert 2.0 r11 (Rigaku, 2011)'
_computing_data_reduction 'CrystalClear-SM Expert 2.0 r11 (Rigaku, 2011)'
_computing_molecular_graphics 'ORTEP-III (Farrugia, 1997)'
_computing_structure_refinement 'SHELXL-97 (Sheldrick, 2008)'
_computing_structure_solution 'SHELXS-97 (Sheldrick, 1997)'
_diffrn_ambient_temperature 100(2)
_diffrn_detector 'CCD plate'
_diffrn_detector_type 'Rigaku HG Saturn724+ (2x2 bin mode)'
_diffrn_measured_fraction_theta_full 0.943
_diffrn_measured_fraction_theta_max 0.943
_diffrn_measurement_device 'Four-circle \k diffractometer'
_diffrn_measurement_device_type 'Rigaku AFC12 '
_diffrn_measurement_method 'Profile data from \w-scans'
_diffrn_radiation_collimation 'Confocal mirrors, VHF VariMax '
_diffrn_radiation_type MoK\a
_diffrn_radiation_wavelength 0.71073
_diffrn_reflns_av_R_equivalents 0.0243
_diffrn_reflns_av_unetI/netI 0.0343
_diffrn_reflns_limit_h_max 13
_diffrn_reflns_limit_h_min -10
_diffrn_reflns_limit_k_max 11
_diffrn_reflns_limit_k_min -28
_diffrn_reflns_limit_l_max 37
_diffrn_reflns_limit_l_min -15
_diffrn_reflns_number 5418
_diffrn_reflns_theta_full 27.46
_diffrn_reflns_theta_max 27.46
_diffrn_reflns_theta_min 3.34
_diffrn_source 'Rotating anode X-ray tube'
_diffrn_source_type 'Rigaku FR-E+ Superbright'
_diffrn_standards_number 0
_exptl_absorpt_coefficient_mu 1.512
_exptl_absorpt_correction_T_max 1.000
_exptl_absorpt_correction_T_min 0.714
_exptl_absorpt_correction_type multi-scan
_exptl_absorpt_process_details
;Jacobson, R.A. (1998). REQAB. Private communication to the 
 Rigaku Corporation, Tokyo, Japan. 
;
_exptl_crystal_colour colourless
_exptl_crystal_density_diffrn 1.882
_exptl_crystal_density_method 'not measured'
_exptl_crystal_description block
_exptl_crystal_F_000 4368
_exptl_crystal_size_max 0.06
_exptl_crystal_size_mid 0.05
_exptl_crystal_size_min 0.04
_refine_diff_density_max 3.979
_refine_diff_density_min -0.979
_refine_diff_density_rms 0.142
_refine_ls_abs_structure_details 'Flack H D (1983), Acta Cryst. A39, 876-881'
_refine_ls_abs_structure_Flack 0.06(11)
_refine_ls_extinction_method none
_refine_ls_goodness_of_fit_ref 1.053
_refine_ls_hydrogen_treatment constr
_refine_ls_matrix_type full
_refine_ls_number_parameters 240
_refine_ls_number_reflns 2991
_refine_ls_number_restraints 16
_refine_ls_restrained_S_all 1.050
_refine_ls_R_factor_all 0.0506
_refine_ls_R_factor_gt 0.0469
_refine_ls_shift/su_max 0.001
_refine_ls_shift/su_mean 0.000
_refine_ls_structure_factor_coef Fsqd
_refine_ls_weighting_details 'w=1/[\s^2^(Fo^2^)+(0.0685P)^2^+117.3700P] where P=(Fo^2^+2Fc^2^)/3'
_refine_ls_weighting_scheme calc
_refine_ls_wR_factor_gt 0.1169
_refine_ls_wR_factor_ref 0.1204
_reflns_number_gt 2808
_reflns_number_total 2991
_reflns_threshold_expression I>2\s(I)
_cod_data_source_file c3dt53322k.txt
_cod_data_source_block 12wz1115a
_cod_depositor_comments
;
The following automatic conversions were performed:

data name '_iucr_refine_instruction_details' was replaced with
'_iucr_refine_instructions_details' as specified in the replacement
file 'data/replacement-values/replacement_tags.lst'.

Automatic conversion script
Id: cif_correct_tags 9268 2022-04-12 08:56:07Z antanas 
;
_cod_original_cell_volume 7864.3(7)
_cod_database_code 7029173

loop_
_symmetry_equiv_pos_as_xyz
'x, y, z'
'-x, -y, z'
'x+1/4, -y+1/4, z+1/4'
'-x+1/4, y+1/4, z+1/4'
'x, y+1/2, z+1/2'
'-x, -y+1/2, z+1/2'
'x+1/4, -y+3/4, z+3/4'
'-x+1/4, y+3/4, z+3/4'
'x+1/2, y, z+1/2'
'-x+1/2, -y, z+1/2'
'x+3/4, -y+1/4, z+3/4'
'-x+3/4, y+1/4, z+3/4'
'x+1/2, y+1/2, z'
'-x+1/2, -y+1/2, z'
'x+3/4, -y+3/4, z+1/4'
'-x+3/4, y+3/4, z+1/4'

loop_
_atom_site_label
_atom_site_type_symbol
_atom_site_fract_x
_atom_site_fract_y
_atom_site_fract_z
_atom_site_U_iso_or_equiv
_atom_site_adp_type
_atom_site_occupancy
_atom_site_symmetry_multiplicity
_atom_site_calc_flag
_atom_site_refinement_flags
Nb1 Nb -0.01056(5) 0.64247(2) 0.38079(2) 0.01954(16) Uani 1 1 d U
Nb2 Nb 0.74379(9) 0.26592(4) 0.12012(4) 0.0144(3) Uiso 0.50 1 d P
Cl1 Cl 0.14756(14) 0.70223(8) 0.37775(7) 0.0301(4) Uani 1 1 d .
Cl2 Cl -0.08945(17) 0.70298(9) 0.43898(7) 0.0316(4) Uani 1 1 d .
Cl3 Cl -0.17679(13) 0.59825(7) 0.35916(7) 0.0234(4) Uani 1 1 d .
Cl4 Cl 0.90961(15) 0.30680(9) 0.13006(9) 0.0360(4) Uani 1 1 d .
Cl5 Cl 0.6831(3) 0.29146(15) 0.05950(13) 0.0232(7) Uani 0.50 1 d P
O1 O 0.0402(5) 0.5803(3) 0.4086(2) 0.0304(12) Uani 1 1 d .
O2 O 0.8154(9) 0.1733(4) 0.0938(4) 0.024(2) Uani 0.50 1 d P
N1 N 0.0484(5) 0.6025(3) 0.3136(2) 0.0201(12) Uani 1 1 d .
N2 N -0.0567(5) 0.7088(2) 0.3184(2) 0.0200(12) Uani 1 1 d U
N3 N 0.6957(5) 0.3030(3) 0.1858(3) 0.0263(15) Uani 1 1 d .
C1 C 0.1060(6) 0.5500(3) 0.3135(3) 0.0236(15) Uani 1 1 d .
H1 H 0.1229 0.5310 0.3421 0.028 Uiso 1 1 calc R
C2 C 0.1416(6) 0.5226(3) 0.2734(3) 0.0278(17) Uani 1 1 d .
H2 H 0.1832 0.4858 0.2745 0.033 Uiso 1 1 calc R
C3 C 0.1163(7) 0.5489(4) 0.2323(4) 0.035(2) Uani 1 1 d .
H3 H 0.1393 0.5306 0.2043 0.042 Uiso 1 1 calc R
C4 C 0.0562(7) 0.6030(3) 0.2320(3) 0.0256(16) Uani 1 1 d .
H4 H 0.0366 0.6214 0.2035 0.031 Uiso 1 1 calc R
C5 C 0.0248(5) 0.6303(3) 0.2726(3) 0.0181(14) Uani 1 1 d .
C6 C -0.0353(6) 0.6894(3) 0.2757(3) 0.0183(13) Uani 1 1 d U
C7 C -0.0617(6) 0.7232(3) 0.2364(3) 0.0224(15) Uani 1 1 d U
H7 H -0.0448 0.7082 0.2066 0.027 Uiso 1 1 calc R
C8 C -0.1140(6) 0.7799(3) 0.2426(3) 0.0275(16) Uani 1 1 d U
H8 H -0.1344 0.8040 0.2168 0.033 Uiso 1 1 calc R
C9 C -0.1354(6) 0.8001(3) 0.2864(3) 0.0264(16) Uani 1 1 d U
H9 H -0.1693 0.8389 0.2912 0.032 Uiso 1 1 calc R
C10 C -0.1075(7) 0.7636(3) 0.3234(3) 0.0278(16) Uani 1 1 d U
H10 H -0.1245 0.7775 0.3535 0.033 Uiso 1 1 calc R
C11 C 0.6413(7) 0.3559(4) 0.1846(4) 0.044(3) Uani 1 1 d .
H11 H 0.6232 0.3722 0.1553 0.053 Uiso 1 1 calc R
C12 C 0.6101(7) 0.3881(4) 0.2219(5) 0.049(3) Uani 1 1 d .
H12 H 0.5722 0.4259 0.2189 0.059 Uiso 1 1 calc R
C13 C 0.6348(7) 0.3645(4) 0.2646(4) 0.039(2) Uani 1 1 d .
H13 H 0.6135 0.3859 0.2916 0.047 Uiso 1 1 calc R
C14 C 0.6899(6) 0.3102(3) 0.2679(3) 0.0258(16) Uani 1 1 d .
H14 H 0.7069 0.2934 0.2972 0.031 Uiso 1 1 calc R
C15 C 0.7210(6) 0.2795(3) 0.2278(3) 0.0179(14) Uani 1 1 d .

loop_
_atom_site_aniso_label
_atom_site_aniso_U_11
_atom_site_aniso_U_22
_atom_site_aniso_U_33
_atom_site_aniso_U_23
_atom_site_aniso_U_13
_atom_site_aniso_U_12
Nb1 0.0188(3) 0.0245(3) 0.0153(3) -0.0006(2) 0.0002(3) -0.0031(2)
Cl1 0.0248(9) 0.0419(9) 0.0237(10) -0.0043(9) 0.0017(8) -0.0138(6)
Cl2 0.0344(11) 0.0371(9) 0.0234(10) -0.0110(8) 0.0095(8) -0.0061(7)
Cl3 0.0150(8) 0.0259(7) 0.0294(10) -0.0037(7) 0.0011(7) -0.0053(6)
Cl4 0.0185(10) 0.0605(11) 0.0290(10) 0.0131(10) 0.0027(9) -0.0003(7)
Cl5 0.0190(18) 0.0321(16) 0.0184(17) 0.0092(14) -0.0016(13) -0.0031(12)
O1 0.030(3) 0.043(3) 0.018(3) 0.004(2) -0.002(2) 0.000(2)
O2 0.029(6) 0.019(4) 0.023(6) -0.002(4) 0.007(5) 0.001(4)
N1 0.016(3) 0.028(3) 0.016(3) 0.003(2) 0.002(2) -0.003(2)
N2 0.025(3) 0.018(2) 0.017(3) -0.004(2) 0.000(3) -0.002(2)
N3 0.020(4) 0.036(3) 0.023(4) 0.010(3) -0.001(3) -0.010(2)
C1 0.016(4) 0.025(3) 0.030(4) 0.002(3) 0.000(3) 0.001(2)
C2 0.021(4) 0.029(3) 0.033(5) -0.003(3) -0.001(3) -0.001(3)
C3 0.033(5) 0.032(4) 0.040(5) -0.005(4) 0.006(4) 0.001(3)
C4 0.031(5) 0.027(3) 0.019(4) 0.000(3) 0.001(3) 0.000(3)
C5 0.015(4) 0.020(3) 0.019(4) -0.001(3) -0.002(3) -0.005(2)
C6 0.018(4) 0.015(3) 0.022(3) -0.004(2) 0.001(3) -0.002(2)
C7 0.020(4) 0.025(3) 0.022(4) 0.003(3) 0.001(3) 0.002(3)
C8 0.020(4) 0.031(3) 0.031(4) 0.006(3) -0.008(3) 0.004(3)
C9 0.018(4) 0.022(3) 0.039(5) -0.002(3) 0.001(3) 0.004(2)
C10 0.036(5) 0.023(3) 0.025(4) -0.004(3) 0.003(3) -0.002(3)
C11 0.022(5) 0.046(5) 0.064(8) 0.035(5) -0.012(5) -0.006(3)
C12 0.021(5) 0.026(4) 0.100(10) 0.011(5) 0.002(5) 0.001(3)
C13 0.027(5) 0.028(4) 0.062(7) -0.014(4) 0.009(4) 0.000(3)
C14 0.018(4) 0.034(4) 0.026(4) -0.006(3) 0.007(3) -0.001(3)
C15 0.014(4) 0.026(3) 0.013(3) 0.001(3) 0.001(3) -0.002(2)

loop_
_atom_type_symbol
_atom_type_description
_atom_type_scat_dispersion_real
_atom_type_scat_dispersion_imag
_atom_type_scat_source
C C 0.0033 0.0016 'International Tables Vol C Tables 4.2.6.8 and 6.1.1.4'
H H 0.0000 0.0000 'International Tables Vol C Tables 4.2.6.8 and 6.1.1.4'
N N 0.0061 0.0033 'International Tables Vol C Tables 4.2.6.8 and 6.1.1.4'
O O 0.0106 0.0060 'International Tables Vol C Tables 4.2.6.8 and 6.1.1.4'
Cl Cl 0.1484 0.1585 'International Tables Vol C Tables 4.2.6.8 and 6.1.1.4'
Nb Nb -2.0727 0.6215 'International Tables Vol C Tables 4.2.6.8 and 6.1.1.4'

loop_
_geom_angle_atom_site_label_1
_geom_angle_atom_site_label_2
_geom_angle_atom_site_label_3
_geom_angle
_geom_angle_site_symmetry_1
_geom_angle_site_symmetry_3
O1 Nb1 N1 89.3(3) . .
O1 Nb1 Cl2 104.8(2) . .
N1 Nb1 Cl2 165.92(16) . .
O1 Nb1 Cl1 98.0(2) . .
N1 Nb1 Cl1 84.50(16) . .
Cl2 Nb1 Cl1 94.18(7) . .
O1 Nb1 Cl3 97.7(2) . .
N1 Nb1 Cl3 84.37(16) . .
Cl2 Nb1 Cl3 92.76(7) . .
Cl1 Nb1 Cl3 160.58(8) . .
O1 Nb1 N2 158.8(3) . .
N1 Nb1 N2 69.5(2) . .
Cl2 Nb1 N2 96.41(15) . .
Cl1 Nb1 N2 81.08(15) . .
Cl3 Nb1 N2 80.13(15) . .
O2 Nb2 Cl5 38.7(4) 14_655 .
O2 Nb2 N3 89.5(4) 14_655 .
Cl5 Nb2 N3 125.0(2) . .
O2 Nb2 Cl4 98.9(4) 14_655 .
Cl5 Nb2 Cl4 110.57(12) . .
N3 Nb2 Cl4 89.81(19) . .
O2 Nb2 O2 133.5(7) 14_655 .
Cl5 Nb2 O2 95.4(3) . .
N3 Nb2 O2 136.0(3) . .
Cl4 Nb2 O2 91.5(3) . .
O2 Nb2 Cl5 104.0(4) 14_655 14_655
Cl5 Nb2 Cl5 68.3(2) . 14_655
N3 Nb2 Cl5 166.5(2) . 14_655
Cl4 Nb2 Cl5 86.91(11) . 14_655
O2 Nb2 Cl4 101.9(4) 14_655 14_655
Cl5 Nb2 Cl4 89.12(12) . 14_655
N3 Nb2 Cl4 85.29(17) . 14_655
Cl4 Nb2 Cl4 158.60(9) . 14_655
O2 Nb2 Cl4 77.9(3) . 14_655
Cl5 Nb2 Cl4 93.04(10) 14_655 14_655
O2 Nb2 N3 158.0(4) 14_655 14_655
Cl5 Nb2 N3 160.02(18) . 14_655
N3 Nb2 N3 68.6(3) . 14_655
Cl4 Nb2 N3 82.02(15) . 14_655
O2 Nb2 N3 68.1(3) . 14_655
Cl5 Nb2 N3 97.99(18) 14_655 14_655
Cl4 Nb2 N3 76.79(15) 14_655 14_655
O2 Cl5 Nb2 57.4(5) 14_655 .
O2 Cl5 Nb2 73.6(5) 14_655 14_655
O2 Cl5 Cl5 115.7(5) 14_655 14_655
Nb2 Cl5 Cl5 62.53(11) . 14_655
Nb2 Cl5 Cl5 49.18(10) 14_655 14_655
Cl5 O2 Nb2 83.9(5) 14_655 14_655
Cl5 O2 Nb2 75.2(4) 14_655 .
C1 N1 C5 119.1(7) . .
C1 N1 Nb1 119.9(5) . .
C5 N1 Nb1 121.0(5) . .
C6 N2 C10 117.9(7) . .
C6 N2 Nb1 118.0(4) . .
C10 N2 Nb1 124.0(5) . .
C11 N3 C15 117.6(8) . .
C11 N3 Nb2 116.0(7) . .
C15 N3 Nb2 126.2(5) . .
C11 N3 Nb2 129.6(7) . 14_655
C15 N3 Nb2 112.8(5) . 14_655
N1 C1 C2 122.3(8) . .
N1 C1 H1 118.8 . .
C2 C1 H1 118.8 . .
C3 C2 C1 119.2(8) . .
C3 C2 H2 120.4 . .
C1 C2 H2 120.4 . .
C2 C3 C4 118.9(8) . .
C2 C3 H3 120.5 . .
C4 C3 H3 120.5 . .
C5 C4 C3 120.5(8) . .
C5 C4 H4 119.8 . .
C3 C4 H4 119.8 . .
N1 C5 C4 119.9(6) . .
N1 C5 C6 115.8(7) . .
C4 C5 C6 124.2(7) . .
N2 C6 C7 123.2(6) . .
N2 C6 C5 115.3(7) . .
C7 C6 C5 121.4(7) . .
C6 C7 C8 117.7(7) . .
C6 C7 H7 121.2 . .
C8 C7 H7 121.2 . .
C9 C8 C7 119.2(8) . .
C9 C8 H8 120.4 . .
C7 C8 H8 120.4 . .
C8 C9 C10 119.4(7) . .
C8 C9 H9 120.3 . .
C10 C9 H9 120.3 . .
N2 C10 C9 122.5(8) . .
N2 C10 H10 118.8 . .
C9 C10 H10 118.8 . .
N3 C11 C12 124.8(10) . .
N3 C11 H11 117.6 . .
C12 C11 H11 117.6 . .
C11 C12 C13 118.0(8) . .
C11 C12 H12 121.0 . .
C13 C12 H12 121.0 . .
C14 C13 C12 119.8(10) . .
C14 C13 H13 120.1 . .
C12 C13 H13 120.1 . .
C13 C14 C15 119.3(9) . .
C13 C14 H14 120.4 . .
C15 C14 H14 120.4 . .
N3 C15 C14 120.5(7) . .
N3 C15 C15 116.1(4) . 14_655
C14 C15 C15 123.4(4) . 14_655

loop_
_geom_bond_atom_site_label_1
_geom_bond_atom_site_label_2
_geom_bond_distance
_geom_bond_site_symmetry_2
Nb1 O1 1.694(6) .
Nb1 N1 2.262(6) .
Nb1 Cl2 2.356(2) .
Nb1 Cl1 2.3630(17) .
Nb1 Cl3 2.3722(17) .
Nb1 N2 2.385(6) .
Nb2 Nb2 0.7062(17) 14_655
Nb2 O2 1.693(10) 14_655
Nb2 Cl5 1.998(4) .
Nb2 N3 2.158(8) .
Nb2 Cl4 2.272(2) .
Nb2 O2 2.325(9) .
Nb2 Cl5 2.342(4) 14_655
Nb2 Cl4 2.497(2) 14_655
Nb2 N3 2.539(8) 14_655
Cl4 Nb2 2.497(2) 14_655
Cl5 O2 1.255(12) 14_655
Cl5 Nb2 2.342(4) 14_655
Cl5 Cl5 2.453(7) 14_655
O2 Cl5 1.255(12) 14_655
O2 Nb2 1.693(10) 14_655
N1 C1 1.346(9) .
N1 C5 1.365(9) .
N2 C6 1.337(10) .
N2 C10 1.353(9) .
N3 C11 1.331(11) .
N3 C15 1.361(10) .
N3 Nb2 2.539(8) 14_655
C1 C2 1.383(12) .
C1 H1 0.9500 .
C2 C3 1.361(13) .
C2 H2 0.9500 .
C3 C4 1.392(11) .
C3 H3 0.9500 .
C4 C5 1.379(10) .
C4 H4 0.9500 .
C5 C6 1.485(9) .
C6 C7 1.395(10) .
C7 C8 1.401(9) .
C7 H7 0.9500 .
C8 C9 1.374(12) .
C8 H8 0.9500 .
C9 C10 1.379(12) .
C9 H9 0.9500 .
C10 H10 0.9500 .
C11 C12 1.348(17) .
C11 H11 0.9500 .
C12 C13 1.376(18) .
C12 H12 0.9500 .
C13 C14 1.365(11) .
C13 H13 0.9500 .
C14 C15 1.398(10) .
C14 H14 0.9500 .
C15 C15 1.467(13) 14_655

loop_
_geom_torsion_atom_site_label_1
_geom_torsion_atom_site_label_2
_geom_torsion_atom_site_label_3
_geom_torsion_atom_site_label_4
_geom_torsion
N1 C5 C6 N2 1.4(9)
